data_2232371
loop_
_publ_author_name
'Jin, Xu-Dong'
'Sun, Li-Cai'
'Wang, Hai-Bo'
'Ge, Chun-Hua'

_publ_section_title
;
 Tris(2-aminopyridinium) hexachloridoindate(III)
;
_journal_coeditor_code KP2354
_journal_issue 11
_journal_name_full 'Acta Crystallographica Section E'
_journal_page_first m1602
_journal_paper_doi 10.1107/S1600536811043285
_journal_volume 67
_journal_year 2011
_chemical_formula_iupac '(C5 H7 N2)3 [In Cl6]'
_chemical_formula_moiety '3(C5 H7 N2 +), Cl6 In 3-'
_chemical_formula_sum 'C15 H21 Cl6 In N6'
_chemical_formula_weight 612.90
_chemical_melting_point 465.0
_chemical_name_common tris(2-aminopyridinium)hexachloro-indium
_chemical_name_systematic
;
Tris(2-aminopyridinium) hexachloridoindate(III)
;
_space_group_IT_number 15
_symmetry_cell_setting monoclinic
_symmetry_space_group_name_Hall '-C 2yc'
_symmetry_space_group_name_H-M 'C 1 2/c 1'
_atom_sites_solution_hydrogens geom
_atom_sites_solution_primary direct
_atom_sites_solution_secondary difmap
_audit_creation_method SHELXL97
_cell_angle_alpha 90.00
_cell_angle_beta 112.2140(10)
_cell_angle_gamma 90.00
_cell_formula_units_Z 4
_cell_length_a 18.6491(17)
_cell_length_b 16.2454(14)
_cell_length_c 8.4004(5)
_cell_measurement_reflns_used 3465
_cell_measurement_temperature 298(2)
_cell_measurement_theta_max 28.246
_cell_measurement_theta_min 2.508
_cell_volume 2356.1(3)
_computing_cell_refinement 'SAINT (Bruker, 2002)'
_computing_data_collection 'SMART (Bruker, 2002)'
_computing_data_reduction 'SAINT (Bruker, 2002)'
_computing_molecular_graphics 'SHELXTL/PC (Sheldrick, 2008)'
_computing_publication_material 'SHELXTL/PC (Sheldrick, 2008)'
_computing_structure_refinement 'SHELXL97 (Sheldrick, 2008)'
_computing_structure_solution 'SHELXS97 (Sheldrick, 2008)'
_diffrn_ambient_temperature 298(2)
_diffrn_measured_fraction_theta_full 0.988
_diffrn_measured_fraction_theta_max 0.988
_diffrn_measurement_device_type 'Bruker SMART CCD area-detector'
_diffrn_measurement_method '\f and \w scans'
_diffrn_radiation_monochromator graphite
_diffrn_radiation_source 'fine-focus sealed tube'
_diffrn_radiation_type MoK\a
_diffrn_radiation_wavelength 0.71073
_diffrn_reflns_av_R_equivalents 0.0300
_diffrn_reflns_av_sigmaI/netI 0.0334
_diffrn_reflns_limit_h_max 14
_diffrn_reflns_limit_h_min -22
_diffrn_reflns_limit_k_max 19
_diffrn_reflns_limit_k_min -19
_diffrn_reflns_limit_l_max 9
_diffrn_reflns_limit_l_min -9
_diffrn_reflns_number 5734
_diffrn_reflns_theta_full 25.02
_diffrn_reflns_theta_max 25.02
_diffrn_reflns_theta_min 3.49
_exptl_absorpt_coefficient_mu 1.698
_exptl_absorpt_correction_T_max 0.9245
_exptl_absorpt_correction_T_min 0.5089
_exptl_absorpt_correction_type multi-scan
_exptl_absorpt_process_details '(SADABS; Sheldrick, 1996)'
_exptl_crystal_colour yellow
_exptl_crystal_density_diffrn 1.728
_exptl_crystal_density_method 'not measured'
_exptl_crystal_description plate
_exptl_crystal_F_000 1216
_exptl_crystal_size_max 0.46
_exptl_crystal_size_mid 0.43
_exptl_crystal_size_min 0.05
_refine_diff_density_max 0.961
_refine_diff_density_min -0.790
_refine_ls_extinction_method none
_refine_ls_goodness_of_fit_ref 1.083
_refine_ls_hydrogen_treatment constr
_refine_ls_matrix_type full
_refine_ls_number_parameters 130
_refine_ls_number_reflns 2053
_refine_ls_number_restraints 0
_refine_ls_restrained_S_all 1.083
_refine_ls_R_factor_all 0.0475
_refine_ls_R_factor_gt 0.0355
_refine_ls_shift/su_max 0.001
_refine_ls_shift/su_mean 0.000
_refine_ls_structure_factor_coef Fsqd
_refine_ls_weighting_details 'calc w = 1/[\s^2^(Fo^2^)+(0.0466P)^2^+6.8482P] where P=(Fo^2^+2Fc^2^)/3'
_refine_ls_weighting_scheme calc
_refine_ls_wR_factor_gt 0.0852
_refine_ls_wR_factor_ref 0.0996
_reflns_number_gt 1672
_reflns_number_total 2053
_reflns_threshold_expression I>2\s(I)
_cod_data_source_file kp2354.cif
_cod_data_source_block I
_cod_original_sg_symbol_H-M 'C 2/c'
_cod_database_code 2232371
_cod_database_fobs_code 2232371

loop_
_symmetry_equiv_pos_as_xyz
'x, y, z'
'-x, y, -z+1/2'
'x+1/2, y+1/2, z'
'-x+1/2, y+1/2, -z+1/2'
'-x, -y, -z'
'x, -y, z-1/2'
'-x+1/2, -y+1/2, -z'
'x+1/2, -y+1/2, z-1/2'

loop_
_atom_site_type_symbol
_atom_site_label
_atom_site_fract_x
_atom_site_fract_y
_atom_site_fract_z
_atom_site_U_iso_or_equiv
_atom_site_adp_type
_atom_site_calc_flag
_atom_site_refinement_flags
_atom_site_occupancy
_atom_site_symmetry_multiplicity
_atom_site_disorder_assembly
_atom_site_disorder_group
In In1 0.2500 0.2500 0.5000 0.03637(17) Uani d S 1 2 . .
Cl Cl1 0.37640(6) 0.17532(7) 0.57322(15) 0.0487(3) Uani d . 1 1 . .
Cl Cl2 0.19049(7) 0.15088(7) 0.25064(15) 0.0490(3) Uani d . 1 1 . .
Cl Cl3 0.20941(7) 0.15470(7) 0.68614(16) 0.0529(3) Uani d . 1 1 . .
N N1 0.3380(2) 0.8489(2) 0.6354(5) 0.0473(9) Uani d . 1 1 . .
H H1 0.3042 0.8353 0.6775 0.057 Uiso calc R 1 1 . .
N N2 0.3012(3) 0.9833(3) 0.6428(7) 0.0728(14) Uani d . 1 1 . .
H H2A 0.2669 0.9670 0.6813 0.087 Uiso calc R 1 1 . .
H H2B 0.3061 1.0349 0.6263 0.087 Uiso calc R 1 1 . .
N N3 0.4384(3) 0.4542(3) 0.6425(7) 0.0632(13) Uani d P 0.50 1 A 1
H H3 0.3987 0.4285 0.5728 0.076 Uiso calc PR 0.50 1 A 1
N N4 0.5000 0.3304(4) 0.7500 0.083(2) Uani d S 1 2 A .
H H4A 0.4605 0.3039 0.6810 0.099 Uiso d R 1 1 . .
C C1 0.3466(3) 0.9288(3) 0.6088(6) 0.0471(11) Uani d . 1 1 . .
C C2 0.4025(3) 0.9494(3) 0.5426(7) 0.0593(13) Uani d . 1 1 . .
H H2 0.4109 1.0042 0.5228 0.071 Uiso calc R 1 1 . .
C C3 0.4442(3) 0.8897(4) 0.5076(7) 0.0645(15) Uani d . 1 1 . .
H H3A 0.4812 0.9037 0.4630 0.077 Uiso calc R 1 1 . .
C C4 0.4331(3) 0.8075(4) 0.5366(7) 0.0653(15) Uani d . 1 1 . .
H H4 0.4623 0.7665 0.5126 0.078 Uiso calc R 1 1 . .
C C5 0.3792(3) 0.7888(3) 0.6000(7) 0.0581(13) Uani d . 1 1 . .
H H5 0.3702 0.7341 0.6195 0.070 Uiso calc R 1 1 . .
C C6 0.5000 0.4118(4) 0.7500 0.0477(16) Uani d S 1 2 . .
C C7 0.4384(3) 0.4542(3) 0.6425(7) 0.0632(13) Uani d P 0.50 1 A 2
H H7 0.3954 0.4264 0.5671 0.076 Uiso calc PR 0.50 1 A 2
C C8 0.4397(5) 0.5396(5) 0.6454(11) 0.103(3) Uani d . 1 1 . .
H H8 0.3972 0.5688 0.5719 0.123 Uiso calc R 1 1 A 1
C C9 0.5000 0.5795(7) 0.7500 0.117(4) Uani d S 1 2 . .
H H9 0.5000 0.6368 0.7500 0.140 Uiso calc SR 1 2 . .

loop_
_atom_site_aniso_label
_atom_site_aniso_U_11
_atom_site_aniso_U_22
_atom_site_aniso_U_33
_atom_site_aniso_U_12
_atom_site_aniso_U_13
_atom_site_aniso_U_23
In1 0.0320(3) 0.0386(3) 0.0448(3) 0.00200(17) 0.02156(19) -0.00423(18)
Cl1 0.0379(6) 0.0538(7) 0.0584(7) 0.0112(5) 0.0227(5) -0.0016(5)
Cl2 0.0460(6) 0.0546(7) 0.0533(7) -0.0071(5) 0.0265(5) -0.0144(5)
Cl3 0.0598(7) 0.0535(7) 0.0597(7) 0.0051(6) 0.0388(6) 0.0072(5)
N1 0.055(2) 0.049(2) 0.052(2) 0.0054(19) 0.0357(19) 0.0002(18)
N2 0.076(3) 0.047(2) 0.108(4) -0.001(2) 0.050(3) 0.006(3)
N3 0.039(3) 0.075(3) 0.069(3) -0.005(2) 0.013(2) 0.004(3)
N4 0.054(4) 0.045(4) 0.156(8) 0.000 0.047(4) 0.000
C1 0.051(3) 0.046(3) 0.047(3) 0.004(2) 0.021(2) 0.004(2)
C2 0.060(3) 0.056(3) 0.068(3) 0.017(3) 0.031(3) 0.000(3)
C3 0.061(3) 0.079(4) 0.070(4) 0.013(3) 0.043(3) 0.000(3)
C4 0.068(4) 0.068(4) 0.076(4) -0.004(3) 0.046(3) 0.009(3)
C5 0.074(4) 0.047(3) 0.069(3) -0.003(3) 0.044(3) 0.000(3)
C6 0.043(4) 0.044(4) 0.065(4) 0.000 0.030(3) 0.000
C7 0.039(3) 0.075(3) 0.069(3) -0.005(2) 0.013(2) 0.004(3)
C8 0.086(5) 0.086(5) 0.120(6) 0.033(4) 0.020(5) 0.042(5)
C9 0.122(11) 0.065(6) 0.155(12) 0.000 0.043(9) 0.000

loop_
_atom_type_symbol
_atom_type_description
_atom_type_scat_dispersion_real
_atom_type_scat_dispersion_imag
_atom_type_scat_source
C C 0.0033 0.0016 'International Tables Vol C Tables 4.2.6.8 and 6.1.1.4'
H H 0.0000 0.0000 'International Tables Vol C Tables 4.2.6.8 and 6.1.1.4'
N N 0.0061 0.0033 'International Tables Vol C Tables 4.2.6.8 and 6.1.1.4'
Cl Cl 0.1484 0.1585 'International Tables Vol C Tables 4.2.6.8 and 6.1.1.4'
In In -0.7276 1.3100 'International Tables Vol C Tables 4.2.6.8 and 6.1.1.4'

loop_
_geom_angle_atom_site_label_1
_geom_angle_atom_site_label_2
_geom_angle_atom_site_label_3
_geom_angle_site_symmetry_1
_geom_angle_site_symmetry_3
_geom_angle
Cl3 In1 Cl3 7_556 . 180.00(4)
Cl3 In1 Cl1 7_556 7_556 91.47(4)
Cl3 In1 Cl1 . 7_556 88.53(4)
Cl3 In1 Cl1 7_556 . 88.53(4)
Cl3 In1 Cl1 . . 91.47(4)
Cl1 In1 Cl1 7_556 . 180.0
Cl3 In1 Cl2 7_556 7_556 88.97(4)
Cl3 In1 Cl2 . 7_556 91.03(4)
Cl1 In1 Cl2 7_556 7_556 88.44(4)
Cl1 In1 Cl2 . 7_556 91.56(4)
Cl3 In1 Cl2 7_556 . 91.03(4)
Cl3 In1 Cl2 . . 88.97(4)
Cl1 In1 Cl2 7_556 . 91.56(4)
Cl1 In1 Cl2 . . 88.44(4)
Cl2 In1 Cl2 7_556 . 180.00(4)
C1 N1 C5 . . 123.6(4)
C1 N1 H1 . . 118.2
C5 N1 H1 . . 118.2
C1 N2 H2A . . 120.0
C1 N2 H2B . . 120.0
H2A N2 H2B . . 120.0
C6 N3 C8 . . 119.6(5)
C6 N3 H3 . . 120.2
C8 N3 H3 . . 120.2
C6 N4 H4A . . 120.0
N2 C1 N1 . . 118.9(5)
N2 C1 C2 . . 123.9(5)
N1 C1 C2 . . 117.1(5)
C3 C2 C1 . . 119.6(5)
C3 C2 H2 . . 120.2
C1 C2 H2 . . 120.2
C2 C3 C4 . . 121.3(5)
C2 C3 H3A . . 119.3
C4 C3 H3A . . 119.3
C5 C4 C3 . . 118.3(6)
C5 C4 H4 . . 120.9
C3 C4 H4 . . 120.9
C4 C5 N1 . . 120.1(5)
C4 C5 H5 . . 120.0
N1 C5 H5 . . 120.0
N4 C6 C7 . 2_656 120.7(3)
N4 C6 N3 . 2_656 120.7(3)
C7 C6 N3 2_656 2_656 0.0(7)
N4 C6 N3 . . 120.7(3)
C7 C6 N3 2_656 . 118.7(6)
N3 C6 N3 2_656 . 118.7(6)
C9 C8 N3 . . 120.9(7)
C9 C8 H8 . . 119.6
N3 C8 H8 . . 119.6
C8 C9 C8 . 2_656 120.5(11)
C8 C9 H9 . . 119.8
C8 C9 H9 2_656 . 119.8

loop_
_geom_bond_atom_site_label_1
_geom_bond_atom_site_label_2
_geom_bond_site_symmetry_2
_geom_bond_distance
_geom_bond_publ_flag
In1 Cl1 7_556 2.5121(11) ?
In1 Cl1 . 2.5121(11) y
In1 Cl2 7_556 2.5406(11) ?
In1 Cl2 . 2.5406(11) y
In1 Cl3 7_556 2.5120(12) ?
In1 Cl3 . 2.5120(12) y
N1 C1 . 1.336(6) ?
N1 C5 . 1.344(6) ?
N1 H1 . 0.8600 ?
N2 C1 . 1.330(6) ?
N2 H2A . 0.8600 ?
N2 H2B . 0.8600 ?
N3 C6 . 1.351(6) ?
N3 C8 . 1.387(9) ?
N3 H3 . 0.8600 ?
N4 C6 . 1.322(9) ?
N4 H4A . 0.8600 ?
C1 C2 . 1.395(7) ?
C2 C3 . 1.344(7) ?
C2 H2 . 0.9300 ?
C3 C4 . 1.386(8) ?
C3 H3A . 0.9300 ?
C4 C5 . 1.339(7) ?
C4 H4 . 0.9300 ?
C5 H5 . 0.9300 ?
C6 C7 2_656 1.351(6) ?
C6 N3 2_656 1.351(6) ?
C8 C9 . 1.307(10) ?
C8 H8 . 0.9300 ?
C9 C8 2_656 1.307(10) ?
C9 H9 . 0.9300 ?

loop_
_geom_hbond_atom_site_label_D
_geom_hbond_atom_site_label_H
_geom_hbond_atom_site_label_A
_geom_hbond_site_symmetry_A
_geom_hbond_distance_DH
_geom_hbond_distance_HA
_geom_hbond_distance_DA
_geom_hbond_angle_DHA
N1 H1 Cl2 6_566 0.860 2.431 3.242 157.62
N2 H2A Cl2 6_566 0.860 2.582 3.354 149.92
N2 H2B Cl1 1_565 0.860 2.750 3.558 157.00
N2 H2B Cl3 1_565 0.860 2.824 3.359 121.95
N3 H3a Cl3 7_556 0.860 2.702 3.549 168.53
N3 H3a Cl2 7_556 0.860 2.914 3.337 112.30
N4 H4A Cl1 . 0.860 2.564 3.358 154.02

loop_
_geom_torsion_atom_site_label_1
_geom_torsion_atom_site_label_2
_geom_torsion_atom_site_label_3
_geom_torsion_atom_site_label_4
_geom_torsion_site_symmetry_4
_geom_torsion
C5 N1 C1 N2 . 177.8(5)
C5 N1 C1 C2 . -0.9(7)
N2 C1 C2 C3 . -178.1(5)
N1 C1 C2 C3 . 0.5(8)
C1 C2 C3 C4 . -0.3(9)
C2 C3 C4 C5 . 0.3(9)
C3 C4 C5 N1 . -0.6(9)
C1 N1 C5 C4 . 1.0(8)
C8 N3 C6 N4 . 179.8(5)
C8 N3 C6 C7 2_656 -0.2(5)
C8 N3 C6 N3 2_656 -0.2(5)
C6 N3 C8 C9 . 0.4(11)
N3 C8 C9 C8 2_656 -0.2(5)
